data_7215164
loop_
_publ_author_name
'Khavasi, Hamid Reza'
'Tahrani, Alireza Azhdari'

_publ_section_title
;
 The role of secondary bonding on supramolecular assembly of coordination
 compounds: diversity of coordination modes and supramolecular structures
;
_journal_issue 29
_journal_name_full CrystEngComm
_journal_page_first 5799
_journal_paper_doi 10.1039/c3ce40433a
_journal_volume 15
_journal_year 2013
_chemical_formula_moiety 'C11 H8 Cl Hg I2 N3 O, C11 H8 Cl N3 O'
_chemical_formula_sum 'C22 H16 Cl2 Hg I2 N6 O2'
_chemical_formula_weight 921.70
_chemical_name_systematic
;
?
;
_space_group_IT_number 14
_symmetry_cell_setting monoclinic
_symmetry_space_group_name_Hall '-P 2yn'
_symmetry_space_group_name_H-M 'P 1 21/n 1'
_atom_sites_solution_hydrogens geom
_atom_sites_solution_primary direct
_atom_sites_solution_secondary difmap
_audit_creation_method SHELXL-97
_cell_angle_alpha 90.00
_cell_angle_beta 102.074(7)
_cell_angle_gamma 90.00
_cell_formula_units_Z 4
_cell_length_a 14.5824(12)
_cell_length_b 7.4123(6)
_cell_length_c 24.848(2)
_cell_measurement_temperature 298(2)
_cell_volume 2626.4(4)
_computing_structure_refinement 'SHELXL-97 (Sheldrick, 1997)'
_diffrn_ambient_temperature 298(2)
_diffrn_measured_fraction_theta_full 0.981
_diffrn_measured_fraction_theta_max 0.981
_diffrn_measurement_device_type 'APEX2 CCD area detector'
_diffrn_measurement_method 'phi and omega scans'
_diffrn_radiation_monochromator graphite
_diffrn_radiation_source 'fine-focus sealed tube'
_diffrn_radiation_type MoK\a
_diffrn_radiation_wavelength 0.71073
_diffrn_reflns_av_R_equivalents 0.1064
_diffrn_reflns_av_sigmaI/netI 0.0662
_diffrn_reflns_limit_h_max 20
_diffrn_reflns_limit_h_min -20
_diffrn_reflns_limit_k_max 9
_diffrn_reflns_limit_k_min -10
_diffrn_reflns_limit_l_max 33
_diffrn_reflns_limit_l_min -25
_diffrn_reflns_number 18404
_diffrn_reflns_theta_full 29.27
_diffrn_reflns_theta_max 29.27
_diffrn_reflns_theta_min 1.80
_diffrn_standards_number 0
_exptl_absorpt_coefficient_mu 8.447
_exptl_absorpt_correction_T_max 0.095
_exptl_absorpt_correction_T_min 0.015
_exptl_absorpt_correction_type numerical
_exptl_absorpt_process_details 'shape of crystal determined optically'
_exptl_crystal_colour Colorless
_exptl_crystal_density_diffrn 2.331
_exptl_crystal_density_method 'not measured'
_exptl_crystal_description Block
_exptl_crystal_F_000 1704
_exptl_crystal_size_max 0.50
_exptl_crystal_size_mid 0.30
_exptl_crystal_size_min 0.15
_refine_diff_density_max 2.118
_refine_diff_density_min -2.132
_refine_diff_density_rms 0.285
_refine_ls_extinction_coef 0.0081(6)
_refine_ls_extinction_expression Fc^*^=kFc[1+0.001xFc^2^\l^3^/sin(2\q)]^-1/4^
_refine_ls_extinction_method SHELXL
_refine_ls_goodness_of_fit_ref 1.151
_refine_ls_hydrogen_treatment constr
_refine_ls_matrix_type full
_refine_ls_number_parameters 317
_refine_ls_number_reflns 7020
_refine_ls_number_restraints 0
_refine_ls_restrained_S_all 1.151
_refine_ls_R_factor_all 0.0757
_refine_ls_R_factor_gt 0.0671
_refine_ls_shift/su_max 0.001
_refine_ls_shift/su_mean 0.000
_refine_ls_structure_factor_coef Fsqd
_refine_ls_weighting_details 'calc w=1/[\s^2^(Fo^2^)+(0.1047P)^2^+2.8535P] where P=(Fo^2^+2Fc^2^)/3'
_refine_ls_weighting_scheme calc
_refine_ls_wR_factor_gt 0.1756
_refine_ls_wR_factor_ref 0.1846
_reflns_number_gt 6032
_reflns_number_total 7020
_reflns_threshold_expression >2sigma(I)
_cod_data_source_file c3ce40433a.cif
_cod_data_source_block kh353-3-abs1
_cod_depositor_comments
;
The following automatic conversions were performed:

'_symmetry_cell_setting' value 'Monoclinic' changed to 'monoclinic'
according to
/usr/data/users/saulius/automatic-downloads/retrospective/RSC/lib/dictionaries/cif_core.dic
dictionary named 'cif_core.dic' version 2.4.2 from 2011-04-26.

Automatic conversion script
Id: cif_fix_values 2281 2013-09-26 08:29:07Z andrius 
;
_cod_original_sg_symbol_H-M P21/n
_cod_original_formula_sum 'C22 H16 Cl2 Hg1 I2 N6 O2'
_cod_database_code 7215164

loop_
_symmetry_equiv_pos_as_xyz
'x, y, z'
'-x+1/2, y+1/2, -z+1/2'
'-x, -y, -z'
'x-1/2, -y-1/2, z-1/2'

loop_
_atom_site_label
_atom_site_type_symbol
_atom_site_fract_x
_atom_site_fract_y
_atom_site_fract_z
_atom_site_U_iso_or_equiv
_atom_site_adp_type
_atom_site_occupancy
_atom_site_symmetry_multiplicity
_atom_site_calc_flag
_atom_site_refinement_flags
C1 C 0.7995(5) 0.1642(12) 0.0250(3) 0.0547(17) Uani 1 1 d .
H1 H 0.7355 0.1700 0.0102 0.066 Uiso 1 1 calc R
C2 C 0.8289(5) 0.0933(12) 0.0772(3) 0.0524(16) Uani 1 1 d .
H2 H 0.7845 0.0527 0.0963 0.063 Uiso 1 1 calc R
C3 C 0.9793(4) 0.1397(9) 0.0717(2) 0.0410(12) Uani 1 1 d .
H3 H 1.0432 0.1342 0.0868 0.049 Uiso 1 1 calc R
C4 C 0.9495(4) 0.2097(9) 0.0184(2) 0.0395(12) Uani 1 1 d .
C5 C 1.0196(4) 0.2712(9) -0.0150(2) 0.0409(12) Uani 1 1 d .
C6 C 1.0204(4) 0.4116(9) -0.1054(3) 0.0423(12) Uani 1 1 d .
C7 C 0.9635(6) 0.4908(8) -0.1512(3) 0.0459(14) Uani 1 1 d .
C8 C 0.9983(7) 0.5497(11) -0.1960(3) 0.0556(17) Uani 1 1 d .
H8 H 0.9580 0.5991 -0.2264 0.067 Uiso 1 1 calc R
C9 C 1.0925(7) 0.5349(12) -0.1952(4) 0.063(2) Uani 1 1 d .
H9 H 1.1165 0.5735 -0.2251 0.075 Uiso 1 1 calc R
C10 C 1.1513(6) 0.4612(12) -0.1491(4) 0.0585(18) Uani 1 1 d .
H10 H 1.2153 0.4541 -0.1480 0.070 Uiso 1 1 calc R
C11 C 1.1164(5) 0.3984(11) -0.1049(3) 0.0513(15) Uani 1 1 d .
H11 H 1.1568 0.3473 -0.0748 0.062 Uiso 1 1 calc R
C12 C 1.1440(5) 0.1939(16) 0.3981(3) 0.068(2) Uani 1 1 d .
H12 H 1.2076 0.1763 0.4125 0.081 Uiso 1 1 calc R
C13 C 1.1113(6) 0.1955(15) 0.3407(3) 0.066(2) Uani 1 1 d .
H13 H 1.1545 0.1885 0.3180 0.079 Uiso 1 1 calc R
C14 C 0.9630(6) 0.2272(14) 0.3529(3) 0.065(2) Uani 1 1 d .
H14 H 0.8991 0.2384 0.3384 0.077 Uiso 1 1 calc R
C15 C 0.9954(5) 0.2324(11) 0.4098(3) 0.0501(15) Uani 1 1 d .
C16 C 0.9281(5) 0.2561(12) 0.4472(3) 0.0556(16) Uani 1 1 d .
C17 C 0.9320(5) 0.2688(10) 0.5482(3) 0.0491(14) Uani 1 1 d .
C18 C 0.9919(5) 0.2675(11) 0.6009(3) 0.0534(16) Uani 1 1 d .
C19 C 0.9596(6) 0.2893(14) 0.6480(3) 0.067(2) Uani 1 1 d .
H19 H 1.0013 0.2901 0.6819 0.080 Uiso 1 1 calc R
C20 C 0.8654(7) 0.3101(15) 0.6456(4) 0.072(2) Uani 1 1 d .
H20 H 0.8424 0.3222 0.6776 0.087 Uiso 1 1 calc R
C21 C 0.8040(6) 0.3129(14) 0.5935(4) 0.066(2) Uani 1 1 d .
H21 H 0.7401 0.3305 0.5911 0.080 Uiso 1 1 calc R
C22 C 0.8375(5) 0.2901(13) 0.5467(4) 0.0612(19) Uani 1 1 d .
H22 H 0.7956 0.2889 0.5129 0.073 Uiso 1 1 calc R
N1 N 0.8582(4) 0.2241(10) -0.0047(2) 0.0504(13) Uani 1 1 d .
N2 N 0.9198(4) 0.0819(9) 0.1008(2) 0.0474(12) Uani 1 1 d .
N3 N 0.9791(4) 0.3478(9) -0.0630(2) 0.0464(12) Uani 1 1 d .
H3A H 0.9191 0.3592 -0.0686 0.056 Uiso 1 1 calc R
N4 N 1.0852(4) 0.2175(12) 0.4324(3) 0.0618(18) Uani 1 1 d .
N5 N 1.0224(5) 0.2064(12) 0.3185(3) 0.0668(18) Uani 1 1 d .
N6 N 0.9714(4) 0.2474(11) 0.5011(3) 0.0572(15) Uani 1 1 d .
H6A H 1.0306 0.2261 0.5076 0.069 Uiso 1 1 calc R
O1 O 1.1028(4) 0.2501(10) 0.0033(2) 0.0623(15) Uani 1 1 d .
O2 O 0.8456(4) 0.2774(15) 0.4299(3) 0.094(3) Uani 1 1 d .
Hg1 Hg 0.97193(2) -0.01573(4) 0.204376(13) 0.05218(15) Uani 1 1 d .
I1 I 0.80767(4) -0.03139(9) 0.22795(3) 0.06394(19) Uani 1 1 d .
I2 I 1.14953(4) -0.03642(8) 0.20473(2) 0.05806(18) Uani 1 1 d .
Cl1 Cl 0.84464(14) 0.5209(3) -0.15218(10) 0.0593(5) Uani 1 1 d .
Cl2 Cl 1.11239(14) 0.2344(5) 0.60399(10) 0.0818(8) Uani 1 1 d .

loop_
_atom_site_aniso_label
_atom_site_aniso_U_11
_atom_site_aniso_U_22
_atom_site_aniso_U_33
_atom_site_aniso_U_23
_atom_site_aniso_U_13
_atom_site_aniso_U_12
C1 0.039(3) 0.078(5) 0.048(4) 0.010(3) 0.012(3) 0.000(3)
C2 0.043(3) 0.077(5) 0.039(3) 0.009(3) 0.011(2) -0.005(3)
C3 0.037(3) 0.053(3) 0.034(3) 0.001(2) 0.008(2) -0.004(2)
C4 0.043(3) 0.045(3) 0.031(3) 0.002(2) 0.007(2) 0.003(2)
C5 0.040(3) 0.051(3) 0.032(2) 0.001(2) 0.010(2) -0.003(2)
C6 0.047(3) 0.042(3) 0.039(3) -0.002(2) 0.012(2) -0.002(2)
C7 0.059(4) 0.040(3) 0.039(3) 0.002(2) 0.010(3) 0.000(2)
C8 0.074(5) 0.057(4) 0.039(3) 0.004(3) 0.020(3) 0.002(4)
C9 0.079(6) 0.066(5) 0.050(4) 0.004(3) 0.029(4) 0.001(4)
C10 0.057(4) 0.065(4) 0.062(5) -0.002(4) 0.031(4) 0.000(3)
C11 0.045(3) 0.062(4) 0.049(3) 0.006(3) 0.016(3) 0.002(3)
C12 0.048(4) 0.107(7) 0.047(4) -0.020(4) 0.006(3) -0.001(4)
C13 0.062(4) 0.090(6) 0.046(4) -0.014(4) 0.016(3) -0.010(4)
C14 0.052(4) 0.087(6) 0.050(4) 0.000(4) 0.001(3) 0.003(4)
C15 0.040(3) 0.058(4) 0.050(4) -0.002(3) 0.003(3) -0.001(3)
C16 0.051(4) 0.067(4) 0.047(4) 0.001(3) 0.009(3) 0.000(3)
C17 0.049(3) 0.053(4) 0.046(3) 0.002(3) 0.012(3) -0.001(3)
C18 0.053(4) 0.059(4) 0.046(3) 0.010(3) 0.003(3) -0.003(3)
C19 0.072(5) 0.082(6) 0.046(4) -0.002(4) 0.013(4) -0.003(4)
C20 0.078(5) 0.088(6) 0.056(5) 0.011(4) 0.026(4) 0.003(5)
C21 0.053(4) 0.087(6) 0.064(5) 0.006(4) 0.024(3) 0.005(4)
C22 0.049(4) 0.074(5) 0.059(4) 0.004(4) 0.007(3) 0.004(3)
N1 0.041(3) 0.066(4) 0.042(3) 0.006(3) 0.005(2) 0.002(2)
N2 0.046(3) 0.061(3) 0.035(2) 0.004(2) 0.007(2) 0.000(2)
N3 0.041(2) 0.061(3) 0.039(3) 0.008(2) 0.012(2) 0.005(2)
N4 0.048(3) 0.092(5) 0.043(3) -0.019(3) 0.003(2) 0.003(3)
N5 0.059(4) 0.092(5) 0.047(3) 0.001(4) 0.005(3) -0.004(4)
N6 0.046(3) 0.077(4) 0.046(3) -0.001(3) 0.005(2) 0.000(3)
O1 0.043(2) 0.098(4) 0.046(3) 0.014(3) 0.009(2) -0.004(3)
O2 0.053(3) 0.162(9) 0.061(4) -0.005(5) -0.001(3) 0.020(4)
Hg1 0.0497(2) 0.0587(2) 0.0499(2) 0.00364(11) 0.01444(13) -0.00124(10)
I1 0.0574(3) 0.0851(4) 0.0546(3) -0.0069(2) 0.0236(2) -0.0140(2)
I2 0.0494(3) 0.0703(3) 0.0546(3) -0.0016(2) 0.0111(2) 0.0063(2)
Cl1 0.0505(9) 0.0676(11) 0.0582(11) 0.0118(8) 0.0078(8) 0.0054(7)
Cl2 0.0457(9) 0.140(2) 0.0567(11) 0.0153(13) 0.0033(8) -0.0070(11)

loop_
_atom_type_symbol
_atom_type_description
_atom_type_scat_dispersion_real
_atom_type_scat_dispersion_imag
_atom_type_scat_source
C C 0.0033 0.0016 'International Tables Vol C Tables 4.2.6.8 and 6.1.1.4'
H H 0.0000 0.0000 'International Tables Vol C Tables 4.2.6.8 and 6.1.1.4'
N N 0.0061 0.0033 'International Tables Vol C Tables 4.2.6.8 and 6.1.1.4'
O O 0.0106 0.0060 'International Tables Vol C Tables 4.2.6.8 and 6.1.1.4'
Hg Hg -2.3894 9.2266 'International Tables Vol C Tables 4.2.6.8 and 6.1.1.4'
I I -0.4742 1.8119 'International Tables Vol C Tables 4.2.6.8 and 6.1.1.4'
Cl Cl 0.1484 0.1585 'International Tables Vol C Tables 4.2.6.8 and 6.1.1.4'

loop_
_geom_angle_atom_site_label_1
_geom_angle_atom_site_label_2
_geom_angle_atom_site_label_3
_geom_angle
N1 C1 C2 122.9(6)
N1 C1 H1 118.6
C2 C1 H1 118.6
N2 C2 C1 121.4(6)
N2 C2 H2 119.3
C1 C2 H2 119.3
N2 C3 C4 122.0(6)
N2 C3 H3 119.0
C4 C3 H3 119.0
N1 C4 C3 121.2(6)
N1 C4 C5 117.8(5)
C3 C4 C5 121.0(5)
O1 C5 N3 127.3(6)
O1 C5 C4 119.6(6)
N3 C5 C4 113.0(5)
C7 C6 N3 118.8(6)
C7 C6 C11 117.4(7)
N3 C6 C11 123.8(6)
C8 C7 C6 122.3(8)
C8 C7 Cl1 118.6(6)
C6 C7 Cl1 119.1(6)
C9 C8 C7 119.8(8)
C9 C8 H8 120.1
C7 C8 H8 120.1
C8 C9 C10 119.0(8)
C8 C9 H9 120.5
C10 C9 H9 120.5
C11 C10 C9 121.4(8)
C11 C10 H10 119.3
C9 C10 H10 119.3
C10 C11 C6 120.1(7)
C10 C11 H11 120.0
C6 C11 H11 120.0
N4 C12 C13 121.1(7)
N4 C12 H12 119.4
C13 C12 H12 119.4
N5 C13 C12 121.9(8)
N5 C13 H13 119.1
C12 C13 H13 119.1
N5 C14 C15 121.4(7)
N5 C14 H14 119.3
C15 C14 H14 119.3
N4 C15 C14 121.6(7)
N4 C15 C16 118.0(7)
C14 C15 C16 120.4(6)
O2 C16 N6 125.7(8)
O2 C16 C15 122.0(7)
N6 C16 C15 112.2(6)
C22 C17 C18 116.5(7)
C22 C17 N6 124.4(7)
C18 C17 N6 119.0(6)
C19 C18 C17 122.5(7)
C19 C18 Cl2 120.1(6)
C17 C18 Cl2 117.4(6)
C18 C19 C20 120.0(8)
C18 C19 H19 120.0
C20 C19 H19 120.0
C19 C20 C21 118.6(9)
C19 C20 H20 120.7
C21 C20 H20 120.7
C22 C21 C20 120.6(8)
C22 C21 H21 119.7
C20 C21 H21 119.7
C21 C22 C17 121.6(8)
C21 C22 H22 119.2
C17 C22 H22 119.2
C1 N1 C4 115.9(6)
C3 N2 C2 116.6(6)
C3 N2 Hg1 122.7(4)
C2 N2 Hg1 120.3(4)
C5 N3 C6 129.3(5)
C5 N3 H3A 115.4
C6 N3 H3A 115.4
C15 N4 C12 116.9(6)
C13 N5 C14 116.9(7)
C16 N6 C17 128.7(7)
C16 N6 H6A 115.6
C17 N6 H6A 115.6
I1 Hg1 I2 165.69(3)
I1 Hg1 N2 98.19(13)
I2 Hg1 N2 95.95(13)

loop_
_geom_bond_atom_site_label_1
_geom_bond_atom_site_label_2
_geom_bond_distance
C1 N1 1.319(9)
C1 C2 1.382(10)
C1 H1 0.9300
C2 N2 1.335(9)
C2 H2 0.9300
C3 N2 1.312(8)
C3 C4 1.404(8)
C3 H3 0.9300
C4 N1 1.338(8)
C4 C5 1.515(9)
C5 O1 1.213(8)
C5 N3 1.342(8)
C6 C7 1.391(9)
C6 N3 1.400(8)
C6 C11 1.401(9)
C7 C8 1.386(10)
C7 Cl1 1.743(9)
C8 C9 1.374(14)
C8 H8 0.9300
C9 C10 1.391(13)
C9 H9 0.9300
C10 C11 1.385(11)
C10 H10 0.9300
C11 H11 0.9300
C12 N4 1.341(10)
C12 C13 1.405(11)
C12 H12 0.9300
C13 N5 1.301(11)
C13 H13 0.9300
C14 N5 1.349(12)
C14 C15 1.395(11)
C14 H14 0.9300
C15 N4 1.318(9)
C15 C16 1.495(11)
C16 O2 1.201(9)
C16 N6 1.358(9)
C17 C22 1.379(10)
C17 C18 1.414(10)
C17 N6 1.416(10)
C18 C19 1.360(11)
C18 Cl2 1.760(8)
C19 C20 1.371(13)
C19 H19 0.9300
C20 C21 1.411(13)
C20 H20 0.9300
C21 C22 1.364(12)
C21 H21 0.9300
C22 H22 0.9300
N2 Hg1 2.628(5)
N3 H3A 0.8600
N6 H6A 0.8600
Hg1 I1 2.5849(7)
Hg1 I2 2.5925(6)

loop_
_geom_torsion_atom_site_label_1
_geom_torsion_atom_site_label_2
_geom_torsion_atom_site_label_3
_geom_torsion_atom_site_label_4
_geom_torsion
N1 C1 C2 N2 0.2(14)
N2 C3 C4 N1 1.5(11)
N2 C3 C4 C5 -178.4(6)
N1 C4 C5 O1 -175.6(7)
C3 C4 C5 O1 4.4(11)
N1 C4 C5 N3 5.2(9)
C3 C4 C5 N3 -174.9(6)
N3 C6 C7 C8 -177.0(7)
C11 C6 C7 C8 2.2(10)
N3 C6 C7 Cl1 4.2(9)
C11 C6 C7 Cl1 -176.7(6)
C6 C7 C8 C9 -1.7(12)
Cl1 C7 C8 C9 177.1(6)
C7 C8 C9 C10 -0.3(13)
C8 C9 C10 C11 1.8(14)
C9 C10 C11 C6 -1.3(13)
C7 C6 C11 C10 -0.6(11)
N3 C6 C11 C10 178.5(7)
N4 C12 C13 N5 -5.1(17)
N5 C14 C15 N4 0.1(15)
N5 C14 C15 C16 179.9(9)
N4 C15 C16 O2 177.2(10)
C14 C15 C16 O2 -2.6(15)
N4 C15 C16 N6 -3.8(12)
C14 C15 C16 N6 176.4(8)
C22 C17 C18 C19 -1.2(13)
N6 C17 C18 C19 179.2(8)
C22 C17 C18 Cl2 178.3(6)
N6 C17 C18 Cl2 -1.3(11)
C17 C18 C19 C20 1.3(15)
Cl2 C18 C19 C20 -178.2(8)
C18 C19 C20 C21 -1.6(16)
C19 C20 C21 C22 1.9(17)
C20 C21 C22 C17 -1.9(16)
C18 C17 C22 C21 1.5(13)
N6 C17 C22 C21 -178.9(9)
C2 C1 N1 C4 1.1(13)
C3 C4 N1 C1 -1.9(11)
C5 C4 N1 C1 178.1(7)
C4 C3 N2 C2 -0.2(11)
C4 C3 N2 Hg1 -172.9(5)
C1 C2 N2 C3 -0.6(12)
C1 C2 N2 Hg1 172.3(7)
O1 C5 N3 C6 4.5(13)
C4 C5 N3 C6 -176.4(6)
C7 C6 N3 C5 -178.4(7)
C11 C6 N3 C5 2.6(12)
C14 C15 N4 C12 -1.1(14)
C16 C15 N4 C12 179.1(8)
C13 C12 N4 C15 3.5(16)
C12 C13 N5 C14 3.9(16)
C15 C14 N5 C13 -1.5(15)
O2 C16 N6 C17 -3.1(17)
C15 C16 N6 C17 178.0(8)
C22 C17 N6 C16 5.1(14)
C18 C17 N6 C16 -175.3(9)
C3 N2 Hg1 I1 167.6(6)
C2 N2 Hg1 I1 -4.8(6)
C3 N2 Hg1 I2 -14.5(6)
C2 N2 Hg1 I2 173.0(6)
